data_4117883
loop_
_publ_author_name
'Ian A. Tonks'
'Alec C. Durrell'
'Harry B. Gray'
'John E. Bercaw'

_publ_contact_author
;       Michael W. Day
        Beckman Institute
        California Institute of Technology
        Pasadena, CA  91125
        USA
;
_publ_contact_author_email mikeday@caltech.edu
_publ_contact_author_fax '(818) 449 4159'
_publ_contact_author_phone '(818) 395 2734'
_publ_section_title
;
 Groups 5 and 6 Terminal Hydrazido(2-) Complexes: N\b Substituent Effects
 on Ligand-to-Metal Charge-Transfer Energies and Oxidation States
;
_journal_name_full 'Journal of the American Chemical Society'
_journal_page_first 7301
_journal_page_last 7304
_journal_paper_doi 10.1021/ja302275j
_journal_volume 134
_journal_year 2012
_chemical_formula_moiety 'C16 H16 Br2 Cl3 N2 O2 Ta'
_chemical_formula_sum 'C16 H16 Br2 Cl3 N2 O2 Ta'
_chemical_formula_weight 715.43
_chemical_name_systematic
;
 ?
;
_space_group_IT_number 4
_symmetry_cell_setting monoclinic
_symmetry_space_group_name_Hall 'P 2yb'
_symmetry_space_group_name_H-M 'P 1 21 1'
_atom_sites_solution_hydrogens geom
_atom_sites_solution_primary direct
_atom_sites_solution_secondary difmap
_audit_creation_method SHELXL-97
_cell_angle_alpha 90.00
_cell_angle_beta 90.2920(10)
_cell_angle_gamma 90.00
_cell_formula_units_Z 2
_cell_length_a 7.2890(3)
_cell_length_b 13.3859(5)
_cell_length_c 10.9809(4)
_cell_measurement_reflns_used 9906
_cell_measurement_temperature 100(2)
_cell_measurement_theta_max 30.52
_cell_measurement_theta_min 2.79
_cell_volume 1071.39(7)
_computing_cell_refinement 'Bruker SAINT-Plus v7.68A'
_computing_data_collection 'Bruker SMART v5.630'
_computing_data_reduction 'Bruker SAINT-Plus v7.68A'
_computing_molecular_graphics 'Bruker XP v5.1'
_computing_publication_material 'Bruker XCIF 2008'
_computing_structure_refinement 'SHELXL-97 (Sheldrick, 2008)'
_computing_structure_solution 'SHELXS-97 (Sheldrick, 2008)'
_diffrn_ambient_temperature 100(2)
_diffrn_measured_fraction_theta_full 0.999
_diffrn_measured_fraction_theta_max 0.999
_diffrn_measurement_device_type 'Bruker SMART 1000'
_diffrn_measurement_method '\w scans at 9 \f settings'
_diffrn_radiation_monochromator graphite
_diffrn_radiation_source 'fine-focus sealed tube'
_diffrn_radiation_type MoK\a
_diffrn_radiation_wavelength 0.71073
_diffrn_reflns_av_R_equivalents 0.0336
_diffrn_reflns_av_sigmaI/netI 0.0247
_diffrn_reflns_limit_h_max 10
_diffrn_reflns_limit_h_min -10
_diffrn_reflns_limit_k_max 19
_diffrn_reflns_limit_k_min -19
_diffrn_reflns_limit_l_max 15
_diffrn_reflns_limit_l_min -15
_diffrn_reflns_number 29038
_diffrn_reflns_theta_full 30.53
_diffrn_reflns_theta_max 30.53
_diffrn_reflns_theta_min 1.85
_exptl_absorpt_coefficient_mu 9.246
_exptl_absorpt_correction_T_max 0.7461
_exptl_absorpt_correction_T_min 0.4974
_exptl_absorpt_correction_type multi-scan
_exptl_absorpt_process_details 'SADABS v2009/1, Bruker-AXS, Madison'
_exptl_crystal_colour 'Not available'
_exptl_crystal_density_diffrn 2.218
_exptl_crystal_description Fragment
_exptl_crystal_F_000 672
_exptl_crystal_size_max 0.30
_exptl_crystal_size_mid 0.15
_exptl_crystal_size_min 0.13
_refine_diff_density_max 0.977
_refine_diff_density_min -0.544
_refine_diff_density_rms 0.091
_refine_ls_abs_structure_details 'Flack H D (1983), Acta Cryst. A39, 876-881'
_refine_ls_abs_structure_Flack -0.024(5)
_refine_ls_extinction_method none
_refine_ls_goodness_of_fit_ref 1.455
_refine_ls_hydrogen_treatment Riding
_refine_ls_matrix_type 'Full matrix'
_refine_ls_number_parameters 237
_refine_ls_number_reflns 6548
_refine_ls_number_restraints 1
_refine_ls_restrained_S_all 1.455
_refine_ls_R_factor_all 0.0210
_refine_ls_R_factor_gt 0.0196
_refine_ls_shift/su_max 0.001
_refine_ls_shift/su_mean 0.000
_refine_ls_structure_factor_coef Fsqd
_refine_ls_weighting_details w=1/s^2^(Fo^2^)
_refine_ls_weighting_scheme sigma
_refine_ls_wR_factor_gt 0.0380
_refine_ls_wR_factor_ref 0.0384
_reflns_number_gt 6298
_reflns_number_total 6548
_reflns_threshold_expression >2sigma(I)
_cod_data_source_file ja302275j_si_002_03.cif
_cod_data_source_block 1c
_cod_depositor_comments
;
The following automatic conversions were performed:

'_atom_sites_solution_primary' value 'direct methods' was changed to
'direct'.

'_atom_sites_solution_secondary' value 'Difference Fourier map' was
changed to 'difmap'.

'_atom_sites_solution_hydrogens' value 'Geometric positions' was
changed to 'geom'.

Automatic conversion script
Id: cif_fix_values 6452 2018-10-05 10:23:21Z andrius 
;
_cod_database_code 4117883

loop_
_symmetry_equiv_pos_as_xyz
'x, y, z'
'-x, y+1/2, -z'

loop_
_atom_site_label
_atom_site_type_symbol
_atom_site_fract_x
_atom_site_fract_y
_atom_site_fract_z
_atom_site_U_iso_or_equiv
_atom_site_adp_type
_atom_site_occupancy
_atom_site_symmetry_multiplicity
_atom_site_calc_flag
_atom_site_refinement_flags
Ta1 Ta -0.009977(14) 0.816261(10) 0.859786(8) 0.02344(3) Uani 1 1 d .
Br1 Br -0.49804(5) 0.71119(3) 0.21645(3) 0.04161(8) Uani 1 1 d .
Br2 Br 0.73877(5) 0.42303(3) 0.60638(4) 0.04384(9) Uani 1 1 d .
Cl1 Cl 0.14669(13) 0.71316(8) 1.00437(7) 0.04299(19) Uani 1 1 d .
Cl2 Cl -0.30273(11) 0.75364(7) 0.91095(8) 0.03830(19) Uani 1 1 d .
Cl3 Cl -0.14111(12) 0.95958(6) 0.76286(8) 0.03874(18) Uani 1 1 d .
O1 O -0.0132(3) 0.9219(2) 1.0246(2) 0.0391(5) Uani 1 1 d .
O2 O 0.2421(3) 0.9026(2) 0.8546(2) 0.0398(6) Uani 1 1 d .
N1 N 0.0358(3) 0.7453(2) 0.7274(2) 0.0253(5) Uani 1 1 d .
N2 N 0.0731(4) 0.6961(2) 0.6229(2) 0.0272(5) Uani 1 1 d .
C1 C 0.1472(7) 0.9800(4) 1.0373(5) 0.0608(13) Uani 1 1 d .
H1 H 0.1680 1.0202 1.1073 0.073 Uiso 1 1 calc R
C2 C 0.2676(11) 0.9759(8) 0.9474(7) 0.156(5) Uani 1 1 d .
H2 H 0.3685 1.0207 0.9448 0.188 Uiso 1 1 calc R
C3 C -0.1514(7) 0.9361(4) 1.1107(5) 0.0683(15) Uani 1 1 d .
H3A H -0.1684 1.0078 1.1250 0.102 Uiso 1 1 calc R
H3B H -0.1163 0.9034 1.1872 0.102 Uiso 1 1 calc R
H3C H -0.2663 0.9071 1.0803 0.102 Uiso 1 1 calc R
C4 C 0.3395(5) 0.9228(3) 0.7433(4) 0.0476(9) Uani 1 1 d .
H4A H 0.4711 0.9283 0.7608 0.071 Uiso 1 1 calc R
H4B H 0.2952 0.9856 0.7080 0.071 Uiso 1 1 calc R
H4C H 0.3184 0.8681 0.6855 0.071 Uiso 1 1 calc R
C5 C -0.0570(4) 0.7053(2) 0.5260(2) 0.0224(5) Uani 1 1 d .
C6 C -0.0023(4) 0.7016(2) 0.4046(3) 0.0279(6) Uani 1 1 d .
H6 H 0.1242 0.6965 0.3853 0.034 Uiso 1 1 calc R
C7 C -0.1324(4) 0.7053(3) 0.3115(3) 0.0317(7) Uani 1 1 d .
H7 H -0.0953 0.7027 0.2288 0.038 Uiso 1 1 calc R
C8 C -0.3166(4) 0.7128(2) 0.3408(3) 0.0280(6) Uani 1 1 d .
C9 C -0.3715(4) 0.7219(2) 0.4610(3) 0.0270(6) Uani 1 1 d .
H9 H -0.4974 0.7308 0.4800 0.032 Uiso 1 1 calc R
C10 C -0.2411(4) 0.7181(2) 0.5533(2) 0.0251(6) Uani 1 1 d .
H10 H -0.2781 0.7242 0.6358 0.030 Uiso 1 1 calc R
C11 C 0.2182(4) 0.6258(2) 0.6247(3) 0.0237(5) Uani 1 1 d .
C12 C 0.2273(4) 0.5479(2) 0.5396(3) 0.0299(6) Uani 1 1 d .
H12 H 0.1290 0.5378 0.4838 0.036 Uiso 1 1 calc R
C13 C 0.3794(5) 0.4858(3) 0.5364(3) 0.0325(7) Uani 1 1 d .
H13 H 0.3877 0.4347 0.4766 0.039 Uiso 1 1 calc R
C14 C 0.5193(4) 0.4986(2) 0.6211(3) 0.0304(6) Uani 1 1 d .
C15 C 0.5051(4) 0.5695(2) 0.7106(3) 0.0291(6) Uani 1 1 d .
H15 H 0.5978 0.5745 0.7715 0.035 Uiso 1 1 calc R
C16 C 0.3563(4) 0.6341(2) 0.7129(3) 0.0262(6) Uani 1 1 d .
H16 H 0.3483 0.6838 0.7743 0.031 Uiso 1 1 calc R

loop_
_atom_site_aniso_label
_atom_site_aniso_U_11
_atom_site_aniso_U_22
_atom_site_aniso_U_33
_atom_site_aniso_U_23
_atom_site_aniso_U_13
_atom_site_aniso_U_12
Ta1 0.02181(5) 0.03067(5) 0.01783(4) -0.00388(6) -0.00155(3) -0.00148(6)
Br1 0.03569(17) 0.0636(2) 0.02548(15) -0.00070(15) -0.00953(13) 0.00651(16)
Br2 0.03451(18) 0.04071(19) 0.0563(2) -0.00281(17) -0.00433(15) 0.01255(15)
Cl1 0.0475(5) 0.0548(5) 0.0266(4) 0.0064(4) -0.0062(3) 0.0113(4)
Cl2 0.0300(4) 0.0509(5) 0.0341(4) -0.0095(4) 0.0066(3) -0.0134(3)
Cl3 0.0391(4) 0.0368(4) 0.0402(4) 0.0041(3) -0.0074(3) 0.0047(3)
O1 0.0393(13) 0.0468(14) 0.0311(12) -0.0170(10) -0.0009(10) -0.0042(11)
O2 0.0294(12) 0.0551(16) 0.0348(12) -0.0031(11) 0.0013(9) -0.0125(11)
N1 0.0228(12) 0.0331(13) 0.0200(11) -0.0022(9) -0.0023(9) -0.0011(10)
N2 0.0238(12) 0.0356(14) 0.0223(11) -0.0074(10) -0.0018(9) 0.0045(10)
C1 0.060(3) 0.059(3) 0.063(3) -0.029(2) 0.004(2) -0.029(2)
C2 0.106(5) 0.238(10) 0.127(6) -0.135(7) 0.061(5) -0.130(7)
C3 0.077(3) 0.066(3) 0.062(3) -0.036(2) 0.033(2) -0.021(3)
C4 0.038(2) 0.050(2) 0.054(2) 0.0052(19) 0.0124(17) -0.0084(17)
C5 0.0238(13) 0.0237(13) 0.0198(12) -0.0023(10) -0.0015(10) -0.0023(11)
C6 0.0253(14) 0.0355(16) 0.0230(13) -0.0006(12) 0.0019(11) 0.0001(12)
C7 0.0342(16) 0.0412(18) 0.0197(13) 0.0019(13) 0.0004(12) 0.0029(14)
C8 0.0275(15) 0.0298(15) 0.0267(14) 0.0035(12) -0.0056(11) 0.0004(12)
C9 0.0227(14) 0.0341(16) 0.0242(13) 0.0014(12) -0.0002(11) -0.0020(12)
C10 0.0249(14) 0.0312(15) 0.0191(12) 0.0001(11) 0.0013(10) -0.0007(12)
C11 0.0209(13) 0.0265(14) 0.0238(13) 0.0007(11) 0.0013(10) -0.0013(11)
C12 0.0273(15) 0.0314(16) 0.0311(15) -0.0069(12) -0.0041(12) 0.0004(12)
C13 0.0333(17) 0.0313(17) 0.0328(16) -0.0072(13) -0.0027(13) 0.0024(13)
C14 0.0285(16) 0.0251(14) 0.0374(17) 0.0039(12) 0.0010(13) 0.0039(12)
C15 0.0269(15) 0.0312(16) 0.0292(15) 0.0025(12) -0.0047(12) -0.0019(12)
C16 0.0275(15) 0.0290(15) 0.0221(13) -0.0015(11) -0.0013(11) -0.0016(12)

loop_
_atom_type_symbol
_atom_type_description
_atom_type_scat_dispersion_real
_atom_type_scat_dispersion_imag
_atom_type_scat_source
C C 0.0033 0.0016 'International Tables Vol C Tables 4.2.6.8 and 6.1.1.4'
H H 0.0000 0.0000 'International Tables Vol C Tables 4.2.6.8 and 6.1.1.4'
N N 0.0061 0.0033 'International Tables Vol C Tables 4.2.6.8 and 6.1.1.4'
O O 0.0106 0.0060 'International Tables Vol C Tables 4.2.6.8 and 6.1.1.4'
Cl Cl 0.1484 0.1585 'International Tables Vol C Tables 4.2.6.8 and 6.1.1.4'
Br Br -0.2901 2.4595 'International Tables Vol C Tables 4.2.6.8 and 6.1.1.4'
Ta Ta -0.7052 6.5227 'International Tables Vol C Tables 4.2.6.8 and 6.1.1.4'

loop_
_geom_angle_atom_site_label_1
_geom_angle_atom_site_label_2
_geom_angle_atom_site_label_3
_geom_angle
N1 Ta1 O2 95.81(11)
N1 Ta1 O1 168.63(10)
O2 Ta1 O1 72.83(9)
N1 Ta1 Cl2 100.32(9)
O2 Ta1 Cl2 163.77(7)
O1 Ta1 Cl2 91.05(7)
N1 Ta1 Cl1 98.29(9)
O2 Ta1 Cl1 85.60(7)
O1 Ta1 Cl1 80.74(7)
Cl2 Ta1 Cl1 93.80(3)
N1 Ta1 Cl3 98.15(9)
O2 Ta1 Cl3 84.13(8)
O1 Ta1 Cl3 81.42(7)
Cl2 Ta1 Cl3 91.78(3)
Cl1 Ta1 Cl3 161.39(3)
C3 O1 C1 117.2(3)
C3 O1 Ta1 128.8(2)
C1 O1 Ta1 113.9(2)
C2 O2 C4 114.5(4)
C2 O2 Ta1 117.1(3)
C4 O2 Ta1 122.8(2)
N2 N1 Ta1 176.6(2)
N1 N2 C11 117.7(2)
N1 N2 C5 117.1(2)
C11 N2 C5 124.2(2)
C2 C1 O1 117.1(4)
C1 C2 O2 118.4(4)
C10 C5 C6 119.5(3)
C10 C5 N2 119.3(2)
C6 C5 N2 121.2(3)
C7 C6 C5 120.3(3)
C8 C7 C6 119.3(3)
C7 C8 C9 120.8(3)
C7 C8 Br1 120.4(2)
C9 C8 Br1 118.9(2)
C10 C9 C8 119.5(3)
C9 C10 C5 120.5(3)
C16 C11 C12 119.0(3)
C16 C11 N2 119.5(3)
C12 C11 N2 121.5(3)
C13 C12 C11 120.2(3)
C12 C13 C14 119.6(3)
C15 C14 C13 120.6(3)
C15 C14 Br2 119.7(2)
C13 C14 Br2 119.5(2)
C14 C15 C16 120.4(3)
C15 C16 C11 119.9(3)

loop_
_geom_bond_atom_site_label_1
_geom_bond_atom_site_label_2
_geom_bond_distance
Ta1 N1 1.771(2)
Ta1 O2 2.172(2)
Ta1 O1 2.297(2)
Ta1 Cl2 2.3630(8)
Ta1 Cl1 2.3897(9)
Ta1 Cl3 2.3910(8)
Br1 C8 1.896(3)
Br2 C14 1.901(3)
O1 C3 1.398(5)
O1 C1 1.410(5)
O2 C2 1.425(6)
O2 C4 1.442(5)
N1 N2 1.351(3)
N2 C11 1.416(4)
N2 C5 1.427(4)
C1 C2 1.326(8)
C5 C10 1.387(4)
C5 C6 1.394(4)
C6 C7 1.391(4)
C7 C8 1.386(5)
C8 C9 1.387(4)
C9 C10 1.386(4)
C11 C16 1.397(4)
C11 C12 1.402(4)
C12 C13 1.387(5)
C13 C14 1.388(5)
C14 C15 1.370(5)
C15 C16 1.387(4)
